data_2012513
loop_
_publ_author_name
'Coumbarides, Gregory S.'
'Eames, Jason'
'Motevalli, Majid'
'Yohannes, Yonas'

_publ_section_title
;
 (--)-Dimenthyl malonate
;
_journal_issue 2
_journal_name_full 'Acta Crystallographica Section C'
_journal_page_first o84
_journal_page_last o85
_journal_paper_doi 10.1107/S0108270101019308
_journal_volume 58
_journal_year 2002
_chemical_formula_iupac 'C23 H40 O4'
_chemical_formula_moiety 'C23 H40 O4'
_chemical_formula_sum 'C23 H40 O4'
_chemical_formula_weight 380.55
_chemical_name_common '(-)-Dimenthyl malonate'
_chemical_name_systematic
;
Bis(2-isopropyl-5-methylcyclohex-1-yl) malonate
;
_space_group_IT_number 4
_symmetry_cell_setting monoclinic
_symmetry_space_group_name_Hall 'P 2yb'
_symmetry_space_group_name_H-M 'P 1 21 1'
_audit_creation_method 'WinGX routine CIF_UPDATE'
_cell_angle_alpha 90
_cell_angle_beta 98.55(2)
_cell_angle_gamma 90
_cell_formula_units_Z 2
_cell_length_a 12.990(2)
_cell_length_b 6.092(3)
_cell_length_c 14.528(2)
_cell_measurement_reflns_used 25
_cell_measurement_temperature 180(2)
_cell_measurement_theta_max 13.36
_cell_measurement_theta_min 8.61
_cell_volume 1136.9(6)
_computing_cell_refinement 'CAD-4-PC Software'
_computing_data_collection 'CAD-4-PC Software  (Enraf Nonius, 1994)'
_computing_data_reduction 'XCAD-4 (Harms & Wocadlo, 1995)'
_computing_molecular_graphics 'ORTEP-3 for Windows (Farrugia, 1997)'
_computing_publication_material 'WinGX (Farrugia, 1999)'
_computing_structure_refinement 'SHELXL97 (Sheldrick, 1997)'
_computing_structure_solution 'SHELXS97 (Sheldrick, 1997)'
_diffrn_measured_fraction_theta_full .994
_diffrn_measured_fraction_theta_max .994
_diffrn_measurement_device '\k-geometry diffractometer'
_diffrn_measurement_device_type 'Enraf Nonius CAD-4'
_diffrn_measurement_method 'non-profiled \w/2\q scans'
_diffrn_radiation_type MoK\a
_diffrn_radiation_wavelength .71069
_diffrn_reflns_av_R_equivalents .049
_diffrn_reflns_av_sigmaI/netI .112
_diffrn_reflns_limit_h_max 15
_diffrn_reflns_limit_h_min -15
_diffrn_reflns_limit_k_max 7
_diffrn_reflns_limit_k_min 0
_diffrn_reflns_limit_l_max 17
_diffrn_reflns_limit_l_min 0
_diffrn_reflns_number 2285
_diffrn_reflns_theta_full 24.96
_diffrn_reflns_theta_max 24.96
_diffrn_reflns_theta_min 1.42
_diffrn_standards_decay_% 7
_diffrn_standards_interval_time 60
_diffrn_standards_number 2
_exptl_absorpt_coefficient_mu .074
_exptl_absorpt_correction_type none
_exptl_crystal_colour colourless
_exptl_crystal_density_diffrn 1.112
_exptl_crystal_density_method 'not measured'
_exptl_crystal_description prism
_exptl_crystal_F_000 420
_exptl_crystal_size_max .2
_exptl_crystal_size_mid .2
_exptl_crystal_size_min .2
_refine_diff_density_max .22
_refine_diff_density_min -.21
_refine_ls_extinction_method none
_refine_ls_goodness_of_fit_ref .934
_refine_ls_hydrogen_treatment mixed
_refine_ls_matrix_type full
_refine_ls_number_parameters 251
_refine_ls_number_reflns 2194
_refine_ls_number_restraints 1
_refine_ls_restrained_S_all .933
_refine_ls_R_factor_gt .058
_refine_ls_shift/su_max .003
_refine_ls_structure_factor_coef Fsqd
_refine_ls_weighting_details 'calc w = 1/[\s^2^(Fo^2^)+(0.096P)^2^] where P=(Fo^2^+2Fc^2^)/3'
_refine_ls_weighting_scheme calc
_refine_ls_wR_factor_ref .163
_reflns_number_gt 1234
_reflns_number_total 2194
_reflns_threshold_expression I>2\s(I)
_cod_data_source_file na1538.cif
_cod_data_source_block III
_cod_original_sg_symbol_H-M 'P 21'
_cod_database_code 2012513
_cod_database_fobs_code 2012513

loop_
_symmetry_equiv_pos_as_xyz
'x, y, z'
'-x, y+1/2, -z'

loop_
_atom_site_label
_atom_site_fract_x
_atom_site_fract_y
_atom_site_fract_z
_atom_site_U_iso_or_equiv
_atom_site_adp_type
_atom_site_calc_flag
_atom_site_refinement_flags
_atom_site_occupancy
_atom_site_disorder_assembly
_atom_site_disorder_group
_atom_site_type_symbol
O1 .5999(3) .6974(7) .8711(3) .0421(10) Uani d . 1 . . O
O2 .3567(3) .7307(6) .7709(2) .0354(9) Uani d . 1 . . O
O3 .3775(3) .5342(8) .9031(3) .0529(12) Uani d . 1 . . O
O4 .5993(3) 1.0556(8) .8439(4) .0710(15) Uani d . 1 . . O
C1 .5590(4) .8948(11) .8681(4) .0346(13) Uani d . 1 . . C
C2 .4554(4) .8918(11) .9007(4) .0377(14) Uani d . 1 . . C
H2A .4175 1.0289 .8808 .039(11) Uiso calc R 1 . . H
H2B .4654 .8862 .9695 .039(11) Uiso calc R 1 . . H
C3 .3917(4) .6988(11) .8624(3) .0368(14) Uani d . 1 . . C
C4 .3127(4) .5403(9) .7159(3) .0301(13) Uani d . 1 . . C
H4 .2753 .4445 .756 .036 Uiso calc R 1 . . H
C5 .2351(4) .6284(9) .6363(3) .0304(13) Uani d . 1 . . C
H5 .2741 .7299 .5998 .036 Uiso calc R 1 . . H
C6 .1978(4) .4338(10) .5718(4) .0402(15) Uani d . 1 . . C
H6A .1573 .331 .6052 .048 Uiso calc R 1 . . H
H6B .1512 .4891 .5165 .048 Uiso calc R 1 . . H
C7 .2883(4) .3117(10) .5403(4) .0450(16) Uani d . 1 . . C
H7A .261 .1886 .4993 .054 Uiso calc R 1 . . H
H7B .3262 .4123 .5036 .054 Uiso calc R 1 . . H
C8 .3631(4) .2228(10) .6213(4) .0401(14) Uani d . 1 . . C
H8 .3244 .1175 .6565 .048 Uiso calc R 1 . . H
C9 .4011(4) .4129(10) .6858(4) .0380(14) Uani d . 1 . . C
H9A .4459 .3547 .7416 .046 Uiso calc R 1 . . H
H9B .4439 .5128 .6533 .046 Uiso calc R 1 . . H
C10 .4551(5) .1026(11) .5911(4) .0551(18) Uani d . 1 . . C
H10A .4919 .2013 .5538 .083 Uiso calc R 1 . . H
H10B .43 -.0258 .5537 .083 Uiso calc R 1 . . H
H10C .5026 .055 .6462 .083 Uiso calc R 1 . . H
C11 .1464(4) .7608(10) .6667(3) .0359(14) Uani d . 1 . . C
H11 .1787 .8811 .7081 .043 Uiso calc R 1 . . H
C12 .0766(4) .6287(12) .7227(4) .0558(19) Uani d . 1 . . C
H12A .1194 .5615 .7766 .084 Uiso calc R 1 . . H
H12B .0406 .5135 .6832 .084 Uiso calc R 1 . . H
H12C .0252 .7266 .7441 .084 Uiso calc R 1 . . H
C13 .0783(5) .8700(11) .5842(4) .0477(16) Uani d . 1 . . C
H13A .0393 .7572 .5455 .072 Uiso calc R 1 . . H
H13B .1225 .9512 .547 .072 Uiso calc R 1 . . H
H13C .0295 .9715 .6074 .072 Uiso calc R 1 . . H
C14 .7019(4) .6626(10) .8422(4) .0334(14) Uani d . 1 . . C
H14 .7333 .8065 .8284 .04 Uiso calc R 1 . . H
C15 .6828(4) .5236(10) .7551(4) .0381(14) Uani d . 1 . . C
H15A .6415 .609 .7046 .046 Uiso calc R 1 . . H
H15B .6416 .3927 .7672 .046 Uiso calc R 1 . . H
C16 .7843(4) .4500(10) .7238(4) .0398(15) Uani d . 1 . . C
H16 .8214 .582 .7044 .048 Uiso calc R 1 . . H
C17 .8530(5) .3378(10) .8030(4) .0425(16) Uani d . 1 . . C
H17A .9207 .3015 .7832 .051 Uiso calc R 1 . . H
H17B .8198 .1988 .8182 .051 Uiso calc R 1 . . H
C18 .8713(4) .4814(11) .8888(4) .0426(16) Uani d . 1 . . C
H18A .9095 .615 .8748 .051 Uiso calc R 1 . . H
H18B .9153 .4011 .9393 .051 Uiso calc R 1 . . H
C19 .7701(4) .5483(9) .9221(3) .0293(12) Uani d . 1 . . C
H19 .7335 .4102 .9355 .035 Uiso calc R 1 . . H
C20 .7855(4) .6864(10) 1.0129(3) .0411(15) Uani d . 1 . . C
H20 .7145 .7185 1.0285 .049 Uiso calc R 1 . . H
C21 .8435(5) .5582(12) 1.0943(4) .0583(18) Uani d . 1 . . C
H21A .8431 .6415 1.1519 .087 Uiso calc R 1 . . H
H21B .9155 .5342 1.084 .087 Uiso calc R 1 . . H
H21C .8093 .4162 1.0993 .087 Uiso calc R 1 . . H
C22 .8379(5) .9049(12) 1.0031(4) .0492(16) Uani d . 1 . . C
H22A .9057 .8807 .983 .074 Uiso calc R 1 . . H
H22B .8476 .9812 1.0631 .074 Uiso calc R 1 . . H
H22C .7942 .9945 .9567 .074 Uiso calc R 1 . . H
C23 .7612(5) .2933(12) .6404(4) .061(2) Uani d . 1 . . C
H23A .7249 .1631 .6588 .091 Uiso calc R 1 . . H
H23B .8267 .249 .62 .091 Uiso calc R 1 . . H
H23C .7172 .3681 .5892 .091 Uiso calc R 1 . . H

loop_
_atom_site_aniso_label
_atom_site_aniso_U_11
_atom_site_aniso_U_22
_atom_site_aniso_U_33
_atom_site_aniso_U_12
_atom_site_aniso_U_13
_atom_site_aniso_U_23
O1 .037(2) .034(3) .058(2) .001(2) .0139(18) .002(2)
O2 .042(2) .035(2) .0265(18) -.0040(19) -.0027(15) .0043(18)
O3 .057(3) .062(3) .038(2) -.012(2) .0010(19) .019(2)
O4 .057(3) .048(3) .110(4) .005(3) .019(3) .026(3)
C1 .039(3) .026(4) .035(3) -.001(3) -.007(2) .003(3)
C2 .039(3) .042(4) .029(3) .001(3) -.003(2) -.017(3)
C3 .035(3) .053(4) .022(3) .009(3) .002(2) .002(3)
C4 .039(3) .021(3) .028(3) -.009(3) -.001(2) .005(3)
C5 .038(3) .026(3) .026(3) -.006(3) .002(2) .009(2)
C6 .050(4) .036(4) .033(3) -.016(3) .000(3) -.005(3)
C7 .056(4) .036(4) .044(4) -.008(3) .008(3) -.012(3)
C8 .047(3) .023(3) .053(3) -.006(3) .014(3) -.001(3)
C9 .042(3) .034(4) .038(3) -.008(3) .006(3) .005(3)
C10 .064(4) .042(4) .060(4) .001(4) .011(3) -.008(3)
C11 .026(3) .045(4) .036(3) -.006(3) .000(2) .000(3)
C12 .050(4) .069(5) .054(4) .001(4) .023(3) .007(4)
C13 .049(3) .043(4) .048(4) .012(3) -.001(3) .007(3)
C14 .022(3) .034(4) .046(3) -.005(2) .011(2) .003(3)
C15 .040(3) .032(4) .041(3) -.010(3) .001(2) .008(3)
C16 .055(4) .033(4) .034(3) -.013(3) .015(3) .005(3)
C17 .057(4) .033(4) .040(3) .004(3) .018(3) -.001(3)
C18 .039(3) .054(4) .036(3) .005(3) .010(3) .000(3)
C19 .033(3) .025(3) .031(3) -.001(3) .010(2) -.004(3)
C20 .052(3) .040(4) .034(3) .000(3) .015(3) -.002(3)
C21 .091(5) .048(4) .036(3) .000(4) .010(3) -.002(3)
C22 .057(4) .050(4) .039(3) -.016(4) .002(3) -.001(3)
C23 .076(5) .077(6) .031(3) .001(4) .014(3) -.013(3)

loop_
_atom_type_symbol
_atom_type_description
_atom_type_scat_dispersion_real
_atom_type_scat_dispersion_imag
_atom_type_scat_source
C C .0033 .0016 'International Tables Vol C Tables 4.2.6.8 and 6.1.1.4'
H H 0 0 'International Tables Vol C Tables 4.2.6.8 and 6.1.1.4'
O O .0106 .006 'International Tables Vol C Tables 4.2.6.8 and 6.1.1.4'

loop_
_geom_angle_atom_site_label_1
_geom_angle_atom_site_label_2
_geom_angle_atom_site_label_3
_geom_angle
_geom_angle_publ_flag
C1 O1 C14 120.1(4) no
C3 O2 C4 117.7(4) no
O4 C1 O1 124.8(5) no
O4 C1 C2 124.2(6) no
O1 C1 C2 111.0(5) no
C1 C2 C3 111.5(5) no
C1 C2 H2A 109.3 no
C3 C2 H2A 109.3 no
C1 C2 H2B 109.3 no
C3 C2 H2B 109.3 no
H2A C2 H2B 108 no
O3 C3 O2 123.7(6) no
O3 C3 C2 126.4(5) no
O2 C3 C2 109.8(5) no
O2 C4 C9 108.2(4) no
O2 C4 C5 107.2(4) no
C9 C4 C5 114.3(4) no
O2 C4 H4 109 no
C9 C4 H4 109 no
C5 C4 H4 109 no
C4 C5 C11 114.3(4) no
C4 C5 C6 107.7(4) no
C11 C5 C6 113.5(4) no
C4 C5 H5 106.9 no
C11 C5 H5 106.9 no
C6 C5 H5 106.9 no
C7 C6 C5 111.8(4) no
C7 C6 H6A 109.3 no
C5 C6 H6A 109.3 no
C7 C6 H6B 109.3 no
C5 C6 H6B 109.3 no
H6A C6 H6B 107.9 no
C8 C7 C6 112.2(5) no
C8 C7 H7A 109.2 no
C6 C7 H7A 109.2 no
C8 C7 H7B 109.2 no
C6 C7 H7B 109.2 no
H7A C7 H7B 107.9 no
C7 C8 C10 112.9(5) no
C7 C8 C9 108.6(5) no
C10 C8 C9 110.2(5) no
C7 C8 H8 108.3 no
C10 C8 H8 108.3 no
C9 C8 H8 108.3 no
C4 C9 C8 112.3(4) no
C4 C9 H9A 109.2 no
C8 C9 H9A 109.2 no
C4 C9 H9B 109.2 no
C8 C9 H9B 109.2 no
H9A C9 H9B 107.9 no
C8 C10 H10A 109.5 no
C8 C10 H10B 109.5 no
H10A C10 H10B 109.5 no
C8 C10 H10C 109.5 no
H10A C10 H10C 109.5 no
H10B C10 H10C 109.5 no
C5 C11 C13 112.1(4) no
C5 C11 C12 114.1(5) no
C13 C11 C12 108.9(4) no
C5 C11 H11 107.1 no
C13 C11 H11 107.1 no
C12 C11 H11 107.1 no
C11 C12 H12A 109.5 no
C11 C12 H12B 109.5 no
H12A C12 H12B 109.5 no
C11 C12 H12C 109.5 no
H12A C12 H12C 109.5 no
H12B C12 H12C 109.5 no
C11 C13 H13A 109.5 no
C11 C13 H13B 109.5 no
H13A C13 H13B 109.5 no
C11 C13 H13C 109.5 no
H13A C13 H13C 109.5 no
H13B C13 H13C 109.5 no
O1 C14 C15 106.2(4) no
O1 C14 C19 107.3(4) no
C15 C14 C19 112.7(5) no
O1 C14 H14 110.2 no
C15 C14 H14 110.2 no
C19 C14 H14 110.2 no
C14 C15 C16 111.9(4) no
C14 C15 H15A 109.2 no
C16 C15 H15A 109.2 no
C14 C15 H15B 109.2 no
C16 C15 H15B 109.2 no
H15A C15 H15B 107.9 no
C17 C16 C15 110.2(4) no
C17 C16 C23 110.1(5) no
C15 C16 C23 110.0(5) no
C17 C16 H16 108.9 no
C15 C16 H16 108.9 no
C23 C16 H16 108.9 no
C16 C17 C18 111.6(5) no
C16 C17 H17A 109.3 no
C18 C17 H17A 109.3 no
C16 C17 H17B 109.3 no
C18 C17 H17B 109.3 no
H17A C17 H17B 108 no
C17 C18 C19 112.3(5) no
C17 C18 H18A 109.1 no
C19 C18 H18A 109.1 no
C17 C18 H18B 109.1 no
C19 C18 H18B 109.1 no
H18A C18 H18B 107.9 no
C14 C19 C18 108.3(4) no
C14 C19 C20 112.8(4) no
C18 C19 C20 114.0(4) no
C14 C19 H19 107.1 no
C18 C19 H19 107.1 no
C20 C19 H19 107.1 no
C22 C20 C21 110.4(5) no
C22 C20 C19 113.5(4) no
C21 C20 C19 111.6(5) no
C22 C20 H20 107 no
C21 C20 H20 107 no
C19 C20 H20 107 no
C20 C21 H21A 109.5 no
C20 C21 H21B 109.5 no
H21A C21 H21B 109.5 no
C20 C21 H21C 109.5 no
H21A C21 H21C 109.5 no
H21B C21 H21C 109.5 no
C20 C22 H22A 109.5 no
C20 C22 H22B 109.5 no
H22A C22 H22B 109.5 no
C20 C22 H22C 109.5 no
H22A C22 H22C 109.5 no
H22B C22 H22C 109.5 no
C16 C23 H23A 109.5 no
C16 C23 H23B 109.5 no
H23A C23 H23B 109.5 no
C16 C23 H23C 109.5 no
H23A C23 H23C 109.5 no
H23B C23 H23C 109.5 no

loop_
_geom_bond_atom_site_label_1
_geom_bond_atom_site_label_2
_geom_bond_site_symmetry_2
_geom_bond_distance
_geom_bond_publ_flag
O1 C1 . 1.313(7) no
O1 C14 . 1.463(6) no
O2 C3 . 1.353(6) no
O2 C4 . 1.475(6) no
O3 C3 . 1.192(7) no
O4 C1 . 1.188(7) no
C1 C2 . 1.492(7) yes
C2 C3 . 1.497(8) yes
C2 H2A . .99 no
C2 H2B . .99 no
C4 C9 . 1.504(7) no
C4 C5 . 1.515(6) no
C4 H4 . 1.0 no
C5 C11 . 1.525(7) no
C5 C6 . 1.544(7) no
C5 H5 . 1.0 no
C6 C7 . 1.519(8) no
C6 H6A . .99 no
C6 H6B . .99 no
C7 C8 . 1.511(8) no
C7 H7A . .99 no
C7 H7B . .99 no
C8 C10 . 1.521(8) no
C8 C9 . 1.525(8) no
C8 H8 . 1.0 no
C9 H9A . .99 no
C9 H9B . .99 no
C10 H10A . .98 no
C10 H10B . .98 no
C10 H10C . .98 no
C11 C13 . 1.532(7) no
C11 C12 . 1.533(7) no
C11 H11 . 1.0 no
C12 H12A . .98 no
C12 H12B . .98 no
C12 H12C . .98 no
C13 H13A . .98 no
C13 H13B . .98 no
C13 H13C . .98 no
C14 C15 . 1.511(7) no
C14 C19 . 1.521(7) no
C14 H14 . 1.0 no
C15 C16 . 1.525(8) no
C15 H15A . .99 no
C15 H15B . .99 no
C16 C17 . 1.510(7) no
C16 C23 . 1.537(8) no
C16 H16 . 1.0 no
C17 C18 . 1.513(8) no
C17 H17A . .99 no
C17 H17B . .99 no
C18 C19 . 1.522(7) no
C18 H18A . .99 no
C18 H18B . .99 no
C19 C20 . 1.553(7) no
C19 H19 . 1.0 no
C20 C22 . 1.512(8) no
C20 C21 . 1.520(8) no
C20 H20 . 1.0 no
C21 H21A . .98 no
C21 H21B . .98 no
C21 H21C . .98 no
C22 H22A . .98 no
C22 H22B . .98 no
C22 H22C . .98 no
C23 H23A . .98 no
C23 H23B . .98 no
C23 H23C . .98 no

loop_
_geom_hbond_atom_site_label_D
_geom_hbond_atom_site_label_H
_geom_hbond_atom_site_label_A
_geom_hbond_site_symmetry_A
_geom_hbond_distance_DH
_geom_hbond_distance_HA
_geom_hbond_distance_DA
_geom_hbond_angle_DHA
_geom_hbond_publ_flag
C15 H15B O4 1_545 .99 2.44 3.374(8) 157 yes
C20 H20 O3 2_657 1.00 2.54 3.351(7) 138 yes

loop_
_geom_torsion_atom_site_label_1
_geom_torsion_atom_site_label_2
_geom_torsion_atom_site_label_3
_geom_torsion_atom_site_label_4
_geom_torsion
_geom_torsion_publ_flag
C14 O1 C1 O4 -.8(8) yes
C14 O1 C1 C2 -180.0(4) yes
O4 C1 C2 C3 138.3(6) yes
O1 C1 C2 C3 -42.5(6) yes
C4 O2 C3 O3 -9.5(7) yes
C4 O2 C3 C2 166.6(4) yes
C1 C2 C3 O3 102.6(6) yes
C1 C2 C3 O2 -73.4(6) yes
C3 O2 C4 C9 -83.6(5) no
C3 O2 C4 C5 152.7(4) no
O2 C4 C5 C11 -59.2(5) no
C9 C4 C5 C11 -179.1(4) no
O2 C4 C5 C6 173.6(4) no
C9 C4 C5 C6 53.8(6) no
C4 C5 C6 C7 -54.5(6) no
C11 C5 C6 C7 177.9(4) no
C5 C6 C7 C8 58.8(6) no
C6 C7 C8 C10 -179.2(5) no
C6 C7 C8 C9 -56.7(6) no
O2 C4 C9 C8 -175.1(4) no
C5 C4 C9 C8 -55.8(6) no
C7 C8 C9 C4 54.5(6) no
C10 C8 C9 C4 178.7(5) no
C4 C5 C11 C13 172.8(5) no
C6 C5 C11 C13 -63.1(6) no
C4 C5 C11 C12 -62.8(6) no
C6 C5 C11 C12 61.3(6) no
C1 O1 C14 C15 -113.5(5) no
C1 O1 C14 C19 125.7(5) no
O1 C14 C15 C16 -172.8(4) no
C19 C14 C15 C16 -55.7(6) no
C14 C15 C16 C17 53.6(6) no
C14 C15 C16 C23 175.1(5) no
C15 C16 C17 C18 -54.5(6) no
C23 C16 C17 C18 -176.0(5) no
C16 C17 C18 C19 57.7(6) no
O1 C14 C19 C18 172.1(4) no
C15 C14 C19 C18 55.6(6) no
O1 C14 C19 C20 -60.7(5) no
C15 C14 C19 C20 -177.2(4) no
C17 C18 C19 C14 -56.4(6) no
C17 C18 C19 C20 177.1(5) no
C14 C19 C20 C22 -60.9(6) no
C18 C19 C20 C22 63.1(6) no
C14 C19 C20 C21 173.6(4) no
C18 C19 C20 C21 -62.4(6) no

loop_
_cod_related_entry_id
_cod_related_entry_database
_cod_related_entry_code
1 ChemSpider 21181910
